data_2013431
loop_
_publ_author_name
'Koutsantonis, George A.'
'Morien, Travis S.'
'Skelton, Brian W.'
'White, Allan H.'

_publ_section_title
;
 <i>cis</i>-Bis(acetonitrile)tetrachlorotin(IV) acetonitrile solvate,
 <i>cis</i>-tetrachlorobis(propiononitrile)tin(IV) propiononitrile
 solvate, <i>cis</i>-tetrachlorobis(isobutyronitrile)tin(IV),
 <i>cis</i>-tetrachlorobis(cyclohexanecarbonitrile)tin(IV) and
 <i>cis</i>-tetrachlorobis(<i>o</i>-toluonitrile)tin(IV), all
 determined at <i>ca</i> 150K
;
_journal_issue 9
_journal_name_full 'Acta Crystallographica Section C'
_journal_page_first m361
_journal_page_last m365
_journal_paper_doi 10.1107/S0108270103012642
_journal_volume 59
_journal_year 2003
_chemical_formula_iupac '[Sn Cl4 (C3 H5 N)2], C3 H5 N'
_chemical_formula_moiety 'C6 H10 Cl4 N2 Sn, C3 H5 N'
_chemical_formula_sum 'C9 H15 Cl4 N3 Sn'
_chemical_formula_weight 425.76
_space_group_IT_number 61
_symmetry_cell_setting orthorhombic
_symmetry_space_group_name_Hall '-P 2ac 2ab'
_symmetry_space_group_name_H-M 'P b c a'
_atom_sites_solution_hydrogens difmap
_atom_sites_solution_primary direct
_atom_sites_solution_secondary difmap
_cell_angle_alpha 90.00000
_cell_angle_beta 90.00000
_cell_angle_gamma 90.00000
_cell_formula_units_Z 8
_cell_length_a 11.274(2)
_cell_length_b 13.822(2)
_cell_length_c 21.606(3)
_cell_measurement_reflns_used 6924
_cell_measurement_temperature 150(2)
_cell_measurement_theta_max 29.3
_cell_measurement_theta_min 2.6
_cell_volume 3366.8(9)
_computing_cell_refinement 'SAINT (Siemens, 1995)'
_computing_data_collection 'SMART (Siemens, 1995)'
_computing_data_reduction
;
Xtal3.5 (Hall et al., 1995)
;
_computing_molecular_graphics Xtal3.5
_computing_publication_material 'BONDLA and CIFIO in Xtal3.5'
_computing_structure_refinement 'CRYLSQ in Xtal3.5'
_computing_structure_solution 'SIMPEL in Xtal3.5'
_diffrn_ambient_temperature 150(2)
_diffrn_measured_fraction_theta_full .99
_diffrn_measured_fraction_theta_max .99
_diffrn_measurement_device_type
;
Bruker SMART CCD diffractometer
;
_diffrn_measurement_method '\w scans'
_diffrn_radiation_monochromator graphite
_diffrn_radiation_source 'sealed tube'
_diffrn_radiation_type 'Mo K\a'
_diffrn_radiation_wavelength .71073
_diffrn_reflns_av_R_equivalents .0423
_diffrn_reflns_av_sigmaI/netI .058
_diffrn_reflns_limit_h_max 17
_diffrn_reflns_limit_h_min -17
_diffrn_reflns_limit_k_max 21
_diffrn_reflns_limit_k_min -21
_diffrn_reflns_limit_l_max 34
_diffrn_reflns_limit_l_min -34
_diffrn_reflns_number 50732
_diffrn_reflns_theta_full 34.1
_diffrn_reflns_theta_max 34.1
_diffrn_reflns_theta_min 1.89
_diffrn_standards_decay_% 0
_exptl_absorpt_coefficient_mu 2.137
_exptl_absorpt_correction_T_max .75
_exptl_absorpt_correction_T_min .43
_exptl_absorpt_correction_type multi-scan
_exptl_absorpt_process_details
;
 SADABS; Sheldrick, 1996
;
_exptl_crystal_colour colourless
_exptl_crystal_density_diffrn 1.68
_exptl_crystal_description block
_exptl_crystal_F_000 1664
_exptl_crystal_size_max .4
_exptl_crystal_size_mid .2
_exptl_crystal_size_min .15
_refine_diff_density_max .928
_refine_diff_density_min -.759
_refine_ls_extinction_method none
_refine_ls_goodness_of_fit_all 1.07
_refine_ls_goodness_of_fit_ref 1.108
_refine_ls_hydrogen_treatment noref
_refine_ls_matrix_type full
_refine_ls_number_constraints 0
_refine_ls_number_parameters 154
_refine_ls_number_reflns 4991
_refine_ls_number_restraints 0
_refine_ls_R_factor_all .049
_refine_ls_R_factor_gt .027
_refine_ls_shift/su_max .008
_refine_ls_shift/su_mean .001
_refine_ls_structure_factor_coef F
_refine_ls_weighting_details
;
w = [1/\s^2^(F) + 0.0004F^2^]
;
_refine_ls_weighting_scheme calc
_refine_ls_wR_factor_all .038
_refine_ls_wR_factor_ref .034
_reflns_number_gt 4991
_reflns_number_total 6697
_reflns_threshold_expression 'I    > 2.00 \s(I)'
_cod_data_source_file fg1697.cif
_cod_data_source_block II
_cod_original_sg_symbol_Hall -p_2ac_2ab
_cod_original_formula_sum 'C9 H15 Cl4 N3 Sn1'
_cod_database_code 2013431
_cod_database_fobs_code 2013431

loop_
_symmetry_equiv_pos_as_xyz
+x,+y,+z
1/2-x,-y,1/2+z
1/2+x,1/2-y,-z
-x,1/2+y,1/2-z
-x,-y,-z
1/2+x,+y,1/2-z
1/2-x,1/2+y,+z
+x,1/2-y,1/2+z

loop_
_atom_site_label
_atom_site_fract_x
_atom_site_fract_y
_atom_site_fract_z
_atom_site_U_iso_or_equiv
_atom_site_adp_type
_atom_site_calc_flag
_atom_site_calc_attached_atom
_atom_site_occupancy
_atom_site_disorder_assembly
_atom_site_disorder_group
Sn .790640(12) -.005133(8) .632551(6) .02023(7) Uani ? ? 1.00000 ? ?
Cl1 .94405(5) -.00764(3) .70691(2) .0297(2) Uani ? ? 1.00000 ? ?
Cl2 .89762(5) -.09526(4) .55809(3) .0375(3) Uani ? ? 1.00000 ? ?
Cl3 .68319(5) -.13302(4) .67869(3) .0352(3) Uani ? ? 1.00000 ? ?
Cl4 .63603(5) .03514(4) .56285(3) .0339(3) Uani ? ? 1.00000 ? ?
N1 .87677(16) .12964(12) .59671(8) .0297(9) Uani ? ? 1.00000 ? ?
C11 .91905(18) .19389(14) .57247(9) .0255(9) Uani ? ? 1.00000 ? ?
C13 .8900(2) .29709(16) .48239(10) .0327(11) Uani ? ? 1.00000 ? ?
C12 .9668(2) .27586(14) .53833(10) .0268(10) Uani ? ? 1.00000 ? ?
N2 .70016(16) .10200(13) .69522(8) .0293(9) Uani ? ? 1.00000 ? ?
C21 .63823(19) .15638(14) .71688(9) .0251(9) Uani ? ? 1.00000 ? ?
C22 .5512(2) .22618(14) .74003(9) .0262(10) Uani ? ? 1.00000 ? ?
C23 .4501(2) .23526(19) .69435(11) .0417(14) Uani ? ? 1.00000 ? ?
N0 .8239(2) -.16084(16) .37406(10) .0404(12) Uani ? ? 1.00000 ? ?
C01 .8092(2) -.0821(2) .38517(13) .0383(13) Uani ? ? 1.00000 ? ?
C02 .7893(3) .0202(2) .40058(15) .0487(16) Uani ? ? 1.00000 ? ?
C03 .6947(3) .0656(2) .36288(17) .067(2) Uani ? ? 1.00000 ? ?
H13a .92050 .35155 .46012 .05000 Uiso ? ? 1.00000 ? ?
H13b .81067 .31273 .49554 .05000 Uiso ? ? 1.00000 ? ?
H13c .88689 .24292 .45579 .05000 Uiso ? ? 1.00000 ? ?
H12a 1.04516 .26166 .52497 .03400 Uiso ? ? 1.00000 ? ?
H12b .96894 .33146 .56471 .03400 Uiso ? ? 1.00000 ? ?
H22a .58829 .28789 .74540 .03300 Uiso ? ? 1.00000 ? ?
H22b .52126 .20517 .77903 .03300 Uiso ? ? 1.00000 ? ?
H23a .39268 .28000 .70794 .06300 Uiso ? ? 1.00000 ? ?
H23b .41310 .17333 .68830 .06300 Uiso ? ? 1.00000 ? ?
H23c .48014 .25606 .65467 .06300 Uiso ? ? 1.00000 ? ?
H02a .86204 .05575 .39432 .06200 Uiso ? ? 1.00000 ? ?
H02b .76871 .02603 .44354 .06200 Uiso ? ? 1.00000 ? ?
H03a .68370 .13201 .37346 .10100 Uiso ? ? 1.00000 ? ?
H03b .62119 .03228 .36891 .10100 Uiso ? ? 1.00000 ? ?
H03c .71452 .06199 .31969 .10100 Uiso ? ? 1.00000 ? ?

loop_
_atom_site_aniso_label
_atom_site_aniso_U_11
_atom_site_aniso_U_22
_atom_site_aniso_U_33
_atom_site_aniso_U_12
_atom_site_aniso_U_13
_atom_site_aniso_U_23
Sn .02000(7) .01776(6) .02294(7) .00097(4) .00009(4) -.00039(4)
Cl1 .0307(3) .0270(2) .0316(2) -.00329(19) -.0094(2) .00090(18)
Cl2 .0317(3) .0441(3) .0367(3) .0109(2) -.0004(2) -.0151(2)
Cl3 .0374(3) .0293(2) .0387(3) -.0119(2) -.0033(2) .0067(2)
Cl4 .0283(3) .0361(3) .0375(3) .0065(2) -.0080(2) .0021(2)
N1 .0280(10) .0270(8) .0341(10) -.0008(7) .0003(7) .0045(7)
C11 .0239(10) .0260(9) .0266(9) .0006(7) .0000(7) -.0007(7)
C13 .0352(12) .0319(10) .0310(11) -.0005(9) .0021(9) .0068(8)
C12 .0261(10) .0230(9) .0311(10) -.0023(7) .0032(8) .0030(7)
N2 .0296(10) .0275(8) .0309(9) -.0002(7) .0043(7) -.0033(7)
C21 .0265(10) .0222(8) .0266(9) -.0019(7) .0008(8) -.0004(7)
C22 .0305(11) .0231(9) .0251(9) .0029(7) .0033(8) -.0031(7)
C23 .0407(14) .0482(14) .0363(13) .0147(11) -.0065(10) -.0066(10)
N0 .0323(11) .0429(12) .0462(12) .0014(9) .0055(9) .0029(9)
C01 .0266(12) .0436(13) .0446(13) .0000(10) .0016(10) .0010(11)
C02 .0469(17) .0510(15) .0483(16) -.0025(13) .0022(13) -.0081(13)
C03 .076(2) .0439(16) .080(2) .0101(16) -.0306(19) -.0024(15)

loop_
_atom_type_symbol
_atom_type_scat_dispersion_real
_atom_type_scat_dispersion_imag
_atom_type_scat_source
Sn -.873 1.424 'Int Tables Vol IV Tables 2.2B and 2.3.1'
Cl .132 .159 'Int Tables Vol IV Tables 2.2B and 2.3.1'
N .004 .003 'Int Tables Vol IV Tables 2.2B and 2.3.1'
H 0 0 'Int Tables Vol IV Tables 2.2B and 2.3.1'
C .002 .002 'Int Tables Vol IV Tables 2.2B and 2.3.1'

loop_
_geom_angle_atom_site_label_1
_geom_angle_atom_site_label_2
_geom_angle_atom_site_label_3
_geom_angle
_geom_angle_publ_flag
Cl1 Sn Cl2 94.68(2) yes
Cl1 Sn Cl3 94.44(2) yes
Cl1 Sn Cl4 167.095(18) yes
Cl1 Sn N1 85.98(5) yes
Cl1 Sn N2 86.12(5) yes
Cl2 Sn Cl3 98.88(2) yes
Cl2 Sn Cl4 93.82(2) yes
Cl2 Sn N1 88.96(5) yes
Cl2 Sn N2 170.64(5) yes
Cl3 Sn Cl4 93.82(2) yes
Cl3 Sn N1 172.09(4) yes
Cl3 Sn N2 90.35(5) yes
Cl4 Sn N1 84.48(5) yes
Cl4 Sn N2 83.94(5) yes
N1 Sn N2 81.79(7) yes
Sn N1 C11 172.75(17) yes
N1 C11 C12 176.1(2) yes
C12 C13 H13a 110.3 ?
C12 C13 H13b 109.8 ?
C12 C13 H13c 110.7 ?
H13a C13 H13b 107.8 ?
H13a C13 H13c 109.3 ?
H13b C13 H13c 108.9 ?
C11 C12 C13 110.07(18) ?
C11 C12 H12a 109.72 ?
C11 C12 H12b 109.41 ?
C13 C12 H12a 109.23 ?
C13 C12 H12b 109.49 ?
H12a C12 H12b 108.9 ?
Sn N2 C21 165.66(17) yes
N2 C21 C22 174.8(2) yes
C21 C22 C23 109.69(17) ?
C21 C22 H22a 109.6 ?
C21 C22 H22b 109.78 ?
C23 C22 H22a 109.54 ?
C23 C22 H22b 109.6 ?
H22a C22 H22b 108.60 ?
C22 C23 H23a 111.6 ?
C22 C23 H23b 110.0 ?
C22 C23 H23c 109.8 ?
H23a C23 H23b 109.2 ?
H23a C23 H23c 108.8 ?
H23b C23 H23c 107.2 ?
N0 C01 C02 179.1(3) ?
C01 C02 C03 113.2(3) ?
C01 C02 H02a 109.1 ?
C01 C02 H02b 109.6 ?
C03 C02 H02a 108.6 ?
C03 C02 H02b 108.8 ?
H02a C02 H02b 107.3 ?
C02 C03 H03a 111.7 ?
C02 C03 H03b 110.1 ?
C02 C03 H03c 110.1 ?
H03a C03 H03b 108.6 ?
H03a C03 H03c 108.3 ?
H03b C03 H03c 108.0 ?

loop_
_geom_bond_atom_site_label_1
_geom_bond_atom_site_label_2
_geom_bond_site_symmetry_1
_geom_bond_site_symmetry_2
_geom_bond_distance
_geom_bond_publ_flag
Sn Cl1 . . 2.3609(6) yes
Sn Cl2 . . 2.3653(6) yes
Sn Cl3 . . 2.3634(6) yes
Sn Cl4 . . 2.3699(6) yes
Sn N1 . . 2.2388(18) yes
Sn N2 . . 2.2508(18) yes
N1 C11 . . 1.136(3) yes
C11 C12 . . 1.455(3) yes
C13 C12 . . 1.516(3) ?
C13 H13a . . .957 ?
C13 H13b . . .963 ?
C13 H13c . . .944 ?
C12 H12a . . .949 ?
C12 H12b . . .957 ?
N2 C21 . . 1.128(3) yes
C21 C22 . . 1.464(3) yes
C22 C23 . . 1.513(3) ?
C22 H22a . . .957 ?
C22 H22b . . .953 ?
C23 H23a . . .942 ?
C23 H23b . . .961 ?
C23 H23c . . .966 ?
N0 C01 . . 1.127(4) ?
C01 C02 . . 1.470(4) ?
C02 C03 . . 1.482(5) ?
C02 H02a . . .965 ?
C02 H02b . . .960 ?
C03 H03a . . .954 ?
C03 H03b . . .957 ?
C03 H03c . . .961 ?
